data_7211998
loop_
_publ_author_name
'Yuan, Gang'
'Shao, Kui-Zhan'
'Wang, Xin-Long'
'Lan, Ya-Qian'
'Du, Dong-Ying'
'Su, Zhong-Min'

_publ_section_title
;
 A series of novel chiral lanthanide coordination polymers with channels
 constructed from 16Ln-based cage-like building units
;
_journal_issue 4
_journal_name_full CrystEngComm
_journal_page_first 1147
_journal_paper_doi 10.1039/b917779e
_journal_volume 12
_journal_year 2010
_chemical_formula_moiety 'C4 H6 Eu N3 O7'
_chemical_formula_sum 'C4 H6 Eu N3 O7'
_chemical_formula_weight 360.08
_chemical_name_systematic
;
?
;
_space_group_IT_number 154
_symmetry_cell_setting hexagonal
_symmetry_space_group_name_Hall 'P 32 2"'
_symmetry_space_group_name_H-M 'P 32 2 1'
_atom_sites_solution_hydrogens geom
_atom_sites_solution_primary direct
_atom_sites_solution_secondary difmap
_audit_creation_method SHELXL-97
_cell_angle_alpha 90.000(7)
_cell_angle_beta 90.000(7)
_cell_angle_gamma 120.000(6)
_cell_formula_units_Z 3
_cell_length_a 8.674(5)
_cell_length_b 8.674(5)
_cell_length_c 9.796(6)
_cell_measurement_reflns_used 'total reflection'
_cell_measurement_temperature 293(2)
_cell_measurement_theta_max 26.04
_cell_measurement_theta_min 1.33
_cell_volume 638.3(7)
_computing_cell_refinement 'Bruker SMART'
_computing_data_collection 'Bruker SMART'
_computing_data_reduction 'Bruker SMART'
_computing_molecular_graphics 'Bruker SHELXTL'
_computing_publication_material 'Bruker SHELXTL'
_computing_structure_refinement 'SHELXL-97 (Sheldrick, 1997)'
_computing_structure_solution 'SHELXS-97 (Sheldrick, 1990)'
_diffrn_ambient_temperature 293(2)
_diffrn_measured_fraction_theta_full 0.993
_diffrn_measured_fraction_theta_max 0.972
_diffrn_measurement_device_type 'Bruker SMART APEX II CCD area-detector'
_diffrn_measurement_method 'omega scans'
_diffrn_radiation_monochromator graphite
_diffrn_radiation_source 'fine-focus sealed tube'
_diffrn_radiation_type MoK\a
_diffrn_radiation_wavelength 0.71069
_diffrn_reflns_av_R_equivalents 0.0301
_diffrn_reflns_av_sigmaI/netI 0.0260
_diffrn_reflns_limit_h_max 11
_diffrn_reflns_limit_h_min -9
_diffrn_reflns_limit_k_max 11
_diffrn_reflns_limit_k_min -11
_diffrn_reflns_limit_l_max 12
_diffrn_reflns_limit_l_min -6
_diffrn_reflns_number 3919
_diffrn_reflns_theta_full 25.00
_diffrn_reflns_theta_max 28.33
_diffrn_reflns_theta_min 2.71
_exptl_absorpt_coefficient_mu 7.396
_exptl_absorpt_correction_T_max 0.421
_exptl_absorpt_correction_T_min 0.296
_exptl_absorpt_correction_type multi-scan
_exptl_absorpt_process_details 'SADABS (Sheldrick, 1996)'
_exptl_crystal_colour colorless
_exptl_crystal_density_diffrn 2.810
_exptl_crystal_density_method 'not measured'
_exptl_crystal_description block
_exptl_crystal_F_000 510
_exptl_crystal_size_max 0.28
_exptl_crystal_size_mid 0.22
_exptl_crystal_size_min 0.18
_refine_diff_density_max 1.656
_refine_diff_density_min -1.804
_refine_diff_density_rms 0.212
_refine_ls_abs_structure_details 'Flack H D (1983), Acta Cryst. A39, 876-881'
_refine_ls_abs_structure_Flack 0.01(4)
_refine_ls_extinction_method none
_refine_ls_goodness_of_fit_ref 1.052
_refine_ls_hydrogen_treatment constr
_refine_ls_matrix_type full
_refine_ls_number_parameters 51
_refine_ls_number_reflns 1024
_refine_ls_number_restraints 7
_refine_ls_restrained_S_all 1.048
_refine_ls_R_factor_all 0.0269
_refine_ls_R_factor_gt 0.0264
_refine_ls_shift/su_max 0.001
_refine_ls_shift/su_mean 0.000
_refine_ls_structure_factor_coef Fsqd
_refine_ls_weighting_details 'calc w=1/[\s^2^(Fo^2^)+(0.0441P)^2^+3.5201P] where P=(Fo^2^+2Fc^2^)/3'
_refine_ls_weighting_scheme calc
_refine_ls_wR_factor_gt 0.0717
_refine_ls_wR_factor_ref 0.0719
_reflns_number_gt 1009
_reflns_number_total 1024
_reflns_threshold_expression >2sigma(I)
_cod_data_source_file b917779e.txt
_cod_data_source_block 6
_cod_depositor_comments
;
The following automatic conversions were performed:

'_exptl_absorpt_correction_type' value 'MULTI-SCAN' changed to
'multi-scan' according to
/home/saulius/struct/CIF-dictionaries/cif_core.dic dictionary named
'cif_core.dic' version 2.4.2 from 2011-04-26.

Automatic conversion script
Id: cif_fix_values 1891 2012-01-12 08:04:46Z andrius 
;
_cod_original_cell_volume 638.3(6)
_cod_original_sg_symbol_H-M p3221
_cod_database_code 7211998

loop_
_symmetry_equiv_pos_as_xyz
'x, y, z'
'-y, x-y, z+2/3'
'-x+y, -x, z+1/3'
'x-y, -y, -z+1/3'
'-x, -x+y, -z+2/3'
'y, x, -z'

loop_
_atom_site_label
_atom_site_type_symbol
_atom_site_fract_x
_atom_site_fract_y
_atom_site_fract_z
_atom_site_U_iso_or_equiv
_atom_site_adp_type
_atom_site_occupancy
_atom_site_symmetry_multiplicity
_atom_site_calc_flag
_atom_site_refinement_flags
Eu1 Eu 0.77540(4) 0.0000 0.1667 0.00778(13) Uani 1 2 d S
O1W O 1.0000 0.2443(3) 0.3333 0.036(2) Uani 1 2 d SD
H1W H 0.9281 0.2825 0.3466 0.055 Uiso 1 1 d RD
O2 O 0.5357 -0.2909(3) 0.2314 0.0236(11) Uani 1 1 d R
N1 N 0.8077 -0.1278(3) 0.4005 0.0142(11) Uani 1 1 d R
O1 O 0.3996 -0.5343(3) 0.3583 0.0195(10) Uani 1 1 d R
N2 N 0.9283 -0.0717(3) 0.5000 0.0127(14) Uani 1 2 d SR
C1 C 0.5220 -0.3811(3) 0.3369 0.0155(12) Uani 1 1 d R
C2 C 0.6719 -0.2872(3) 0.4363 0.0143(13) Uani 1 1 d R
O2W O 0.2983 -0.5131(3) 0.0761 0.357(18) Uani 1 1 d RU
H1 H 0.3839 -0.4709 0.1330 0.536 Uiso 1 1 d R
H2 H 0.2527 -0.4462 0.0769 0.536 Uiso 1 1 d R

loop_
_atom_site_aniso_label
_atom_site_aniso_U_11
_atom_site_aniso_U_22
_atom_site_aniso_U_33
_atom_site_aniso_U_23
_atom_site_aniso_U_13
_atom_site_aniso_U_12
Eu1 0.00718(16) 0.0094(2) 0.00747(19) 0.00096(14) 0.00048(7) 0.00472(11)
O1W 0.037(5) 0.018(3) 0.060(6) -0.019(2) -0.039(4) 0.019(2)
O2 0.022(2) 0.017(2) 0.013(2) 0.007(2) -0.0075(19) -0.004(2)
N1 0.013(2) 0.013(3) 0.013(3) 0.000(2) -0.002(2) 0.004(2)
O1 0.018(2) 0.014(2) 0.015(2) 0.0039(19) 0.0002(17) -0.0008(19)
N2 0.008(2) 0.008(2) 0.015(3) 0.0040(16) -0.0040(16) -0.001(3)
C1 0.019(3) 0.017(3) 0.011(3) 0.000(2) -0.001(2) 0.009(3)
C2 0.016(3) 0.014(3) 0.011(3) -0.001(2) -0.001(2) 0.006(3)
O2W 0.357(18) 0.357(18) 0.357(18) 0.0002(10) -0.0004(10) 0.179(9)

loop_
_atom_type_symbol
_atom_type_description
_atom_type_scat_dispersion_real
_atom_type_scat_dispersion_imag
_atom_type_scat_source
C C 0.0033 0.0016 'International Tables Vol C Tables 4.2.6.8 and 6.1.1.4'
H H 0.0000 0.0000 'International Tables Vol C Tables 4.2.6.8 and 6.1.1.4'
N N 0.0061 0.0033 'International Tables Vol C Tables 4.2.6.8 and 6.1.1.4'
O O 0.0106 0.0060 'International Tables Vol C Tables 4.2.6.8 and 6.1.1.4'
Eu Eu -0.1578 3.6682 'International Tables Vol C Tables 4.2.6.8 and 6.1.1.4'

loop_
_geom_angle_atom_site_label_1
_geom_angle_atom_site_label_2
_geom_angle_atom_site_label_3
_geom_angle
_geom_angle_site_symmetry_1
_geom_angle_site_symmetry_3
O1 Eu1 O1 78.5 5_665 2_544
O1 Eu1 O2 77.0 5_665 .
O1 Eu1 O2 72.65(8) 2_544 .
O1 Eu1 O2 72.65(8) 5_665 4
O1 Eu1 O2 77.0 2_544 4
O2 Eu1 O2 140.48(9) . 4
O1 Eu1 N2 140.7 5_665 2_644
O1 Eu1 N2 140.7 2_544 2_644
O2 Eu1 N2 109.8 . 2_644
O2 Eu1 N2 109.76(9) 4 2_644
O1 Eu1 O1W 75.00(5) 5_665 .
O1 Eu1 O1W 141.77(2) 2_544 .
O2 Eu1 O1W 125.88(4) . .
O2 Eu1 O1W 69.14(3) 4 .
N2 Eu1 O1W 70.11(7) 2_644 .
O1 Eu1 O1W 141.77(2) 5_665 2_644
O1 Eu1 O1W 75.00(5) 2_544 2_644
O2 Eu1 O1W 69.14(3) . 2_644
O2 Eu1 O1W 125.88(4) 4 2_644
N2 Eu1 O1W 70.118(10) 2_644 2_644
O1W Eu1 O1W 140.23(8) . 2_644
O1 Eu1 N1 78.7 5_665 .
O1 Eu1 N1 133.6 2_544 .
O2 Eu1 N1 63.1 . .
O2 Eu1 N1 131.9 4 .
N2 Eu1 N1 71.4 2_644 .
O1W Eu1 N1 66.59(3) . .
O1W Eu1 N1 100.41(5) 2_644 .
O1 Eu1 N1 133.6 5_665 4
O1 Eu1 N1 78.7 2_544 4
O2 Eu1 N1 131.9 . 4
O2 Eu1 N1 63.1 4 4
N2 Eu1 N1 71.4 2_644 4
O1W Eu1 N1 100.41(5) . 4
O1W Eu1 N1 66.59(3) 2_644 4
N1 Eu1 N1 142.9 . 4
O1 Eu1 H1W 58.9 5_665 .
O1 Eu1 H1W 124.9 2_544 .
O2 Eu1 H1W 122.6 . .
O2 Eu1 H1W 59.0 4 .
N2 Eu1 H1W 87.9 2_644 .
O1W Eu1 H1W 17.9 . .
O1W Eu1 H1W 158.0 2_644 .
N1 Eu1 H1W 73.3 . .
N1 Eu1 H1W 105.4 4 .
Eu1 O1W Eu1 127.99(10) . 3_765
Eu1 O1W H1W 90.9 . .
Eu1 O1W H1W 130.3 3_765 .
C1 O2 Eu1 128.7 . .
N2 N1 C2 108.1 . .
N2 N1 Eu1 135.7 . .
C2 N1 Eu1 116.1 . .
C1 O1 Eu1 152.9 . 3_655
N1 N2 N1 109.7 6_646 .
N1 N2 Eu1 125.15(7) 6_646 3_765
N1 N2 Eu1 125.2 . 3_765
O1 C1 O2 124.6 . .
O1 C1 C2 121.4 . .
O2 C1 C2 114.0 . .
N1 C2 C2 107.0 . 6_646
N1 C2 C1 117.9 . .
C2 C2 C1 135.0 6_646 .
H1 O2W H2 107.7 . .

loop_
_geom_bond_atom_site_label_1
_geom_bond_atom_site_label_2
_geom_bond_distance
_geom_bond_site_symmetry_2
Eu1 O1 2.3305(17) 5_665
Eu1 O1 2.3305(17) 2_544
Eu1 O2 2.418(2) .
Eu1 O2 2.418(2) 4
Eu1 N2 2.570(2) 2_644
Eu1 O1W 2.6122(15) .
Eu1 O1W 2.6122(15) 2_644
Eu1 N1 2.6204(16) .
Eu1 N1 2.6204(16) 4
Eu1 H1W 2.7604 .
O1W Eu1 2.6122(15) 3_765
O1W H1W 0.8500 .
O2 C1 1.2650 .
N1 N2 1.3309 .
N1 C2 1.3390 .
O1 C1 1.2354 .
O1 Eu1 2.3305(17) 3_655
N2 N1 1.3309(16) 6_646
N2 Eu1 2.570(2) 3_765
C1 C2 1.4978 .
C2 C2 1.392(2) 6_646
O2W H1 0.8500 .
O2W H2 0.8500 .
